data_2311762
loop_
_publ_author_name
'Noohinejad, Leila'
'van Smaalen, Sander'
'Pet\<r\'i\<cek, V\'aclav'
'Sch\"onleber, Andreas'

_publ_section_title
;
 Incommensurately modulated structure of morpholinium tetrafluoroborate
 and configurational versus chemical entropies at the incommensurate and
 lock-in phase transitions.
;
_journal_coeditor_code BP5098SUP1
_journal_issue 'Pt 5'
_journal_name_full 'Acta crystallographica Section B, Structural science, crystal engineering and materials'
_journal_page_first 836
_journal_page_last 843
_journal_paper_doi 10.1107/S2052520617009398
_journal_volume 73
_journal_year 2017
_chemical_formula_sum 'C4 H10 B F4 N O'
_chemical_formula_weight 174.93
_space_group_IT_number 62
_space_group_name_Hall '-P 2c 2n'
_space_group_name_H-M_alt 'P n a m'
_space_group_ssg_name Pnam(\a00)00s
_symmetry_cell_setting orthorhombic
_cell_angle_alpha 90
_cell_angle_beta 90
_cell_angle_gamma 90
_cell_formula_units_Z 4
_cell_length_a 8.09423(9)
_cell_length_b 9.40452(16)
_cell_length_c 9.54481(18)
_cell_measurement_reflns_used 25395
_cell_measurement_temperature 130
_cell_measurement_theta_max 42.62
_cell_measurement_theta_min 2.13
_cell_modulation_dimension 1
_cell_volume 726.57(2)
_diffrn_ambient_temperature 130
_diffrn_measured_fraction_theta_full 0.97
_diffrn_measured_fraction_theta_max 0.78
_diffrn_measurement_device 'Mar345 diffractometer'
_diffrn_measurement_device_type 'Mar Image plate'
_diffrn_measurement_method '\f scans'
_diffrn_radiation_monochromator graphite
_diffrn_radiation_probe x-ray
_diffrn_radiation_source 'X-ray tube'
_diffrn_radiation_type 'Mo K\a'
_diffrn_radiation_wavelength 0.71069
_diffrn_reflns_av_R_equivalents 0.0659
_diffrn_reflns_av_unetI/netI 0.0357
_diffrn_reflns_limit_h_max 10
_diffrn_reflns_limit_h_min -10
_diffrn_reflns_limit_index_m_1_max 1
_diffrn_reflns_limit_index_m_1_min -1
_diffrn_reflns_limit_k_max 18
_diffrn_reflns_limit_k_min -18
_diffrn_reflns_limit_l_max 18
_diffrn_reflns_limit_l_min -18
_diffrn_reflns_number 45048
_diffrn_reflns_theta_full 20.68
_diffrn_reflns_theta_max 43.42
_diffrn_reflns_theta_min 2.38
_exptl_absorpt_coefficient_mu 0.174
_exptl_absorpt_correction_T_max 0.7486
_exptl_absorpt_correction_T_min 0.4553
_exptl_absorpt_correction_type empirical
_exptl_absorpt_process_details 'SADABS; Sheldrick,2008'
_exptl_crystal_colour colourless
_exptl_crystal_density_diffrn 1.5992
_exptl_crystal_description irregular
_exptl_crystal_F_000 360
_exptl_crystal_size_max 0.29
_exptl_crystal_size_mid 0.22
_exptl_crystal_size_min 0.15
_refine_diff_density_max 0.62
_refine_diff_density_min -0.54
_refine_ls_extinction_method none
_refine_ls_goodness_of_fit_gt 3.90
_refine_ls_goodness_of_fit_ref 2.73
_refine_ls_hydrogen_treatment constr
_refine_ls_number_constraints 51
_refine_ls_number_parameters 185
_refine_ls_number_reflns 6389
_refine_ls_number_restraints 0
_refine_ls_R_factor_all 0.1651
_refine_ls_R_factor_gt 0.0586
_refine_ls_shift/su_max 0.0006
_refine_ls_shift/su_mean 0.0001
_refine_ls_structure_factor_coef F
_refine_ls_weighting_details w=1/(\s^2^(F)+0.0001F^2^)
_refine_ls_weighting_scheme sigma
_refine_ls_wR_factor_gt 0.0682
_refine_ls_wR_factor_ref 0.0733
_reflns_number_gt 2802
_reflns_number_total 6389
_reflns_threshold_expression I>3\s(I)
_cod_data_source_file bp5098sup1.cif
_cod_data_source_block I
_cod_depositor_comments
;
The following automatic conversions were performed:

data item '_diffrn_radiation_probe' value 'X-ray' was changed to
'x-ray' in accordance with the
/home/saulius/struct/COD-crude-data/automatic-downloads/DataCite-retrospective/IUCr/depositions/lib/dictionaries/cif_core.dic
dictionary named 'cif_core.dic' version 2.4.2 last updated on
2011-04-26.

Automatic conversion script
Id: cif_fix_values 7556 2019-12-06 15:28:31Z antanas 
;
_cod_original_formula_sum 'C4 H10 B1 F4 N1 O1'
_cod_database_code 2311762

loop_
_space_group_symop_id
_space_group_symop_operation_xyz
1 x,y,z
2 -x,-y,z+0.5
3 -x+0.5,y+0.5,-z
4 x+0.5,-y+0.5,-z+0.5
5 -x,-y,-z
6 x,y,-z+0.5
7 x+0.5,-y+0.5,z
8 -x+0.5,y+0.5,z+0.5

loop_
_space_group_symop_ssg_id
_space_group_symop_ssg_operation_algebraic
1 x1,x2,x3,x4
2 -x1,-x2,x3+1/2,-x4+1/2
3 -x1+1/2,x2+1/2,-x3,-x4
4 x1+1/2,-x2+1/2,-x3+1/2,x4+1/2
5 -x1,-x2,-x3,-x4
6 x1,x2,-x3+1/2,x4+1/2
7 x1+1/2,-x2+1/2,x3,x4
8 -x1+1/2,x2+1/2,x3+1/2,-x4+1/2

loop_
_atom_site_label
_atom_site_type_symbol
_atom_site_fract_x
_atom_site_fract_y
_atom_site_fract_z
_atom_site_adp_type
_atom_site_U_iso_or_equiv
_atom_site_site_symmetry_multiplicity
_atom_site_occupancy
_atom_site_calc_flag
O1 O 0.03326(8) 0.76034(6) 0.25 Uani 0.03003(19) 4 1 d
N1 N 0.26956(7) 0.53856(5) 0.25 Uani 0.0238(2) 4 1 d
C1 C 0.12672(7) 0.72981(6) 0.37320(6) Uani 0.03110(19) 8 1 d
C2 C 0.17310(7) 0.57458(6) 0.37769(5) Uani 0.02729(17) 8 1 d
H1c H 0.293506 0.443102 0.25 Uiso 0.0356 4 1 d
H2b H 0.239028 0.556542 0.459063 Uiso 0.0327 8 1 d
H2a H 0.074813 0.517806 0.380692 Uiso 0.0327 8 1 d
H1d H 0.366956 0.588698 0.25 Uiso 0.0356 4 1 d
H1b H 0.062524 0.75312 0.454268 Uiso 0.0373 8 1 d
H1a H 0.225014 0.78668 0.373974 Uiso 0.0373 8 1 d
B1a B 0.1760(9) 0.1454(7) 0.2623(5) Uani 0.0262(17) 8 0.1834 d
F1a F 0.2321(13) 0.2578(10) 0.3422(9) Uani 0.039(3) 8 0.1834 d
F2a F 0.3049(11) 0.0576(10) 0.2264(8) Uani 0.042(3) 8 0.1834 d
F3a F 0.0601(12) 0.0705(10) 0.3387(11) Uani 0.040(3) 8 0.1834 d
F4a F 0.0999(13) 0.1976(12) 0.1440(7) Uani 0.061(3) 8 0.1834 d
B1b B 0.1542(4) 0.1250(2) 0.2631(4) Uani 0.0220(6) 8 0.3166 d
F1b F 0.298(3) 0.047(4) 0.2510(12) Uani 0.0351(15) 8 0.3166 d
F2b F 0.0646(19) 0.118(3) 0.1411(10) Uani 0.0432(15) 8 0.3166 d
F3b F 0.062(3) 0.071(3) 0.3728(11) Uani 0.0257(15) 8 0.3166 d
F4b F 0.194(5) 0.2638(19) 0.2943(12) Uani 0.0498(16) 8 0.3166 d

loop_
_atom_site_aniso_label
_atom_site_aniso_type_symbol
_atom_site_aniso_U_11
_atom_site_aniso_U_22
_atom_site_aniso_U_33
_atom_site_aniso_U_12
_atom_site_aniso_U_13
_atom_site_aniso_U_23
O1 O 0.0273(3) 0.0225(3) 0.0403(4) 0.0070(2) 0 0
N1 N 0.0228(4) 0.0139(3) 0.0346(4) 0.0002(2) 0 0
C1 C 0.0326(4) 0.0250(3) 0.0358(3) 0.0039(2) -0.0019(3) -0.0079(2)
C2 C 0.0319(3) 0.0243(3) 0.0256(3) 0.0005(2) -0.0023(2) -0.0003(2)
B1a B 0.012(3) 0.035(3) 0.031(3) 0.0059(16) -0.0047(18) -0.0092(17)
F1a F 0.055(7) 0.020(4) 0.041(6) -0.016(4) -0.002(4) 0.004(4)
F2a F 0.034(4) 0.041(5) 0.050(7) 0.022(4) 0.015(4) 0.011(4)
F3a F 0.021(5) 0.042(6) 0.057(6) -0.017(4) 0.007(4) -0.029(4)
F4a F 0.074(6) 0.072(7) 0.038(4) 0.050(5) -0.019(4) -0.014(4)
B1b B 0.0256(10) 0.0141(10) 0.0263(13) -0.0017(6) -0.0011(7) 0.0008(8)
F1b F 0.0259(18) 0.028(3) 0.051(3) 0.0027(19) -0.001(2) -0.005(2)
F2b F 0.039(2) 0.071(3) 0.020(2) 0.011(2) -0.0007(19) 0.0016(19)
F3b F 0.033(3) 0.022(3) 0.022(2) -0.002(2) -0.002(2) 0.003(2)
F4b F 0.049(3) 0.0148(19) 0.086(3) -0.0101(18) 0.013(3) -0.005(2)

loop_
_atom_site_displace_Fourier_atom_site_label
_atom_site_displace_Fourier_axis
_atom_site_displace_Fourier_wave_vector_seq_id
_atom_site_displace_Fourier_param_cos
_atom_site_displace_Fourier_param_sin
O1 x 1 0 0
O1 y 1 0 0
O1 z 1 -0.01460(8) 0.01918(9)
N1 x 1 0 0
N1 y 1 0 0
N1 z 1 -0.00039(8) 0.01582(8)
C1 x 1 -0.00769(7) -0.00815(7)
C1 y 1 0.00799(7) -0.00623(7)
C1 z 1 -0.01218(8) 0.01779(8)
C2 x 1 -0.00769(7) -0.00942(7)
C2 y 1 0.00899(7) -0.00588(7)
C2 z 1 -0.00257(7) 0.01197(6)
H1c x 1 0 0
H1c y 1 0 0
H1c z 1 0.0066 0.0152
H2b x 1 -0.0099 -0.0173
H2b y 1 0.0154 -0.0069
H2b z 1 -0.0011 0.0147
H2a x 1 -0.0104 -0.0073
H2a y 1 0.0077 -0.0082
H2a z 1 -0.0019 0.0048
H1d x 1 0 0
H1d y 1 0 0
H1d z 1 -0.0074 0.022
H1b x 1 -0.0152 -0.0111
H1b y 1 0.011 -0.0124
H1b z 1 -0.0137 0.0185
H1a x 1 -0.0051 -0.0098
H1a y 1 0.009 -0.0041
H1a z 1 -0.0176 0.0214
B1a x 1 -0.0053(8) 0.0003(8)
B1a y 1 -0.0023(7) 0.0005(6)
B1a z 1 0.0011(6) 0.0087(5)
F1a x 1 -0.0038(14) -0.0119(13)
F1a y 1 -0.0004(10) 0.0008(9)
F1a z 1 -0.0036(10) 0.0137(9)
F2a x 1 -0.0076(11) 0.0065(11)
F2a y 1 -0.0055(11) 0.0089(10)
F2a z 1 -0.0007(11) 0.0076(10)
F3a x 1 -0.0023(12) 0.0059(11)
F3a y 1 -0.0044(12) -0.0090(11)
F3a z 1 0.0043(10) 0.0026(9)
F4a x 1 -0.0071(13) 0.0000(12)
F4a y 1 -0.0050(12) 0.0015(11)
F4a z 1 0.0024(8) 0.0092(7)
B1b x 1 0.0007(4) -0.0003(3)
B1b y 1 0.0039(3) -0.0012(2)
B1b z 1 0.0008(3) 0.0021(3)
F1b x 1 -0.0019(5) 0.0014(5)
F1b y 1 0.0025(5) 0.0022(5)
F1b z 1 -0.0126(6) 0.0025(5)
F2b x 1 -0.0018(5) 0.0020(5)
F2b y 1 0.0175(6) -0.0134(6)
F2b z 1 0.0017(5) 0.0012(4)
F3b x 1 0.0018(5) -0.0006(5)
F3b y 1 -0.0072(6) 0.0040(5)
F3b z 1 -0.0032(5) 0.0046(5)
F4b x 1 0.0048(6) -0.0040(5)
F4b y 1 -0.0006(5) 0.0010(4)
F4b z 1 0.0169(6) -0.0022(6)

loop_
_atom_site_Fourier_wave_vector_seq_id
_jana_atom_site_fourier_wave_vector_q1_coeff
1 1

loop_
_atom_site_occ_Fourier_atom_site_label
_atom_site_occ_Fourier_wave_vector_seq_id
_atom_site_occ_Fourier_param_cos
_atom_site_occ_Fourier_param_sin
B1a 1 0.1482 -0.1243
F1a 1 0.165 -0.101
F2a 1 0.1813 -0.0675
F3a 1 0.1036 -0.1634
F4a 1 0.1203 -0.1515
B1b 1 0.1462 -0.1437
F1b 1 0.1892 -0.079
F2b 1 0.1083 -0.174
F3b 1 0.1072 -0.1747
F4b 1 0.1604 -0.1276

loop_
_atom_site_U_Fourier_atom_site_label
_atom_site_U_Fourier_tens_elem
_atom_site_U_Fourier_wave_vector_seq_id
_atom_site_U_Fourier_param_cos
_atom_site_U_Fourier_param_sin
B1a U11 1 0.016015 -0.012835
B1a U22 1 -0.003849 0.005525
B1a U33 1 -0.011091 0.001865
B1a U12 1 0.000081 0.003694
B1a U13 1 0.00108 -0.001996
B1a U23 1 0.004893 -0.005798
F1a U11 1 0.006456 0.001026
F1a U22 1 -0.00172 0.00092
F1a U33 1 0.001477 -0.011583
F1a U12 1 0.00628 -0.001279
F1a U13 1 -0.001285 -0.001705
F1a U23 1 -0.002341 0.003442
F2a U11 1 0.014553 -0.003281
F2a U22 1 -0.002061 0.004056
F2a U33 1 -0.007728 -0.002976
F2a U12 1 -0.003089 0.00581
F2a U13 1 -0.008373 0.003424
F2a U23 1 -0.007537 0.002839
F3a U11 1 0.009868 -0.020394
F3a U22 1 0.006784 -0.004408
F3a U33 1 -0.011096 -0.000274
F3a U12 1 -0.001529 0.007598
F3a U13 1 -0.004153 -0.002535
F3a U23 1 0.007884 -0.012197
F4a U11 1 0.00925 -0.017765
F4a U22 1 0.001007 -0.00478
F4a U33 1 -0.009649 0.00311
F4a U12 1 -0.001919 -0.000026
F4a U13 1 0.001577 -0.00267
F4a U23 1 0.006723 -0.009449
B1b U11 1 -0.003223 0.004295
B1b U22 1 0.000432 -0.001473
B1b U33 1 0.003133 -0.002956
B1b U12 1 0 -0.00001
B1b U13 1 -0.000366 -0.001762
B1b U23 1 0.003154 -0.000969
F1b U11 1 -0.002205 0.002859
F1b U22 1 0.007085 0.000497
F1b U33 1 0.001347 -0.012175
F1b U12 1 0.00385 0.000667
F1b U13 1 -0.000067 -0.005339
F1b U23 1 0.0031 -0.003718
F2b U11 1 -0.001371 -0.003935
F2b U22 1 -0.021431 0.009195
F2b U33 1 0.002731 -0.006723
F2b U12 1 0.00226 0.004226
F2b U13 1 -0.001362 0.00366
F2b U23 1 0.002612 -0.004911
F3b U11 1 0.000391 0.001353
F3b U22 1 -0.007423 0.001272
F3b U33 1 0.00008 -0.004629
F3b U12 1 -0.002514 0.000206
F3b U13 1 -0.000235 -0.004071
F3b U23 1 -0.002597 -0.000185
F4b U11 1 0.003905 0.001027
F4b U22 1 -0.000986 -0.001162
F4b U33 1 -0.020621 -0.000054
F4b U12 1 -0.000259 0.000087
F4b U13 1 -0.007136 0.0009
F4b U23 1 0.010409 -0.001875

loop_
_atom_type_symbol
_atom_type_scat_dispersion_real
_atom_type_scat_dispersion_imag
_atom_type_scat_source
C 0.0033 0.0016 'International Tables Vol C tables 4.2.6.8 and 6.1.1.1'
H 0.0000 0.0000 'International Tables Vol C tables 4.2.6.8 and 6.1.1.1'
B 0.0013 0.0007 'International Tables Vol C tables 4.2.6.8 and 6.1.1.1'
F 0.0171 0.0103 'International Tables Vol C tables 4.2.6.8 and 6.1.1.1'
N 0.0061 0.0033 'International Tables Vol C tables 4.2.6.8 and 6.1.1.1'
O 0.0106 0.0060 'International Tables Vol C tables 4.2.6.8 and 6.1.1.1'

loop_
_cell_wave_vector_seq_id
_cell_wave_vector_x
_cell_wave_vector_y
_cell_wave_vector_z
1 0.421930 0.000000 0.000000

loop_
_geom_angle_atom_site_label_1
_geom_angle_atom_site_label_2
_geom_angle_atom_site_label_3
_geom_angle_site_ssg_symmetry_1
_geom_angle_site_ssg_symmetry_3
_geom_angle_av
_geom_angle_min
_geom_angle_max
C1 O1 C1 . 6_5555 111.00(6) 110.92(6) 111.09(6)
C2 N1 C2 . 6_5555 110.23(6) 110.17(6) 110.31(6)
C2 N1 H1c . . 109.48 109.38 109.55
C2 N1 H1d . . 109.48 109.38 109.56
C2 N1 F1a . . 84.9(3) 79.9(3) 88.9(3)
C2 N1 F1a . 6_5555 114.4(3) 110.7(3) 118.3(3)
C2 N1 F3a . 4_5555 144.4(3) 137.0(3) 150.0(3)
C2 N1 F3a . 7_5555 106.5(3) 99.7(3) 112.8(3)
C2 N1 F2b . 4_5555 104.7(2) 97.6(2) 110.6(2)
C2 N1 F2b . 7_5555 145.3(3) 137.8(2) 151.8(3)
C2 N1 F3b . 4_5555 149.8(3) 143.5(3) 155.1(3)
C2 N1 F3b . 7_5555 101.0(3) 94.7(3) 106.3(3)
C2 N1 F4b . . 88.4(5) 87.2(4) 89.6(5)
C2 N1 F4b . 6_5555 103.1(5) 102.5(5) 103.7(5)
C2 N1 H1c 6_5555 . 109.48 109.38 109.55
C2 N1 H1d 6_5555 . 109.48 109.38 109.56
C2 N1 F1a 6_5555 . 113.9(3) 110.7(3) 118.3(3)
C2 N1 F1a 6_5555 6_5555 84.4(3) 79.9(3) 88.9(3)
C2 N1 F3a 6_5555 4_5555 105.3(3) 99.7(3) 112.8(3)
C2 N1 F3a 6_5555 7_5555 143.2(3) 137.0(3) 150.0(3)
C2 N1 F2b 6_5555 4_5555 144.1(3) 137.8(2) 151.8(3)
C2 N1 F2b 6_5555 7_5555 103.5(2) 97.6(2) 110.6(2)
C2 N1 F3b 6_5555 4_5555 99.9(3) 94.7(3) 106.3(3)
C2 N1 F3b 6_5555 7_5555 148.8(3) 143.5(3) 155.1(3)
C2 N1 F4b 6_5555 . 103.1(5) 102.5(5) 103.7(5)
C2 N1 F4b 6_5555 6_5555 88.2(5) 87.2(4) 89.6(5)
H1c N1 H1d . . 108.68 108.52 108.85
H1c N1 F1a . . 25.6 22.16 29.84
H1c N1 F1a . 6_5555 25.95 22.16 29.84
H1c N1 F3a . 4_5555 56.24 55.87 57.03
H1c N1 F3a . 7_5555 56.35 55.87 57.03
H1c N1 F2b . 4_5555 49.2 45.16 53.97
H1c N1 F2b . 7_5555 49.92 45.16 53.97
H1c N1 F3b . 4_5555 58.19 55.57 60.47
H1c N1 F3b . 7_5555 57.74 55.57 60.47
H1c N1 F4b . . 26.93 25.52 28.44
H1c N1 F4b . 6_5555 27.16 25.52 28.44
H1d N1 F1a . . 125.35 124.32 126.19
H1d N1 F1a . 6_5555 125.16 124.32 126.19
H1d N1 F3a . 4_5555 57.36 53.32 60.4
H1d N1 F3a . 7_5555 56.72 53.32 60.4
H1d N1 F2b . 4_5555 64.67 63.59 65.94
H1d N1 F2b . 7_5555 64.53 63.59 65.94
H1d N1 F3b . 4_5555 58.18 57 59.43
H1d N1 F3b . 7_5555 58.03 57 59.43
H1d N1 F4b . . 133.51 132.23 134.85
H1d N1 F4b . 6_5555 133.69 132.23 134.85
F1a N1 F1a . 6_5555 36.8(4) 36.7(4) 36.9(4)
F1a N1 F3a . 4_5555 80.3(4) 77.6(4) 83.2(4)
F1a N1 F3a . 7_5555 68.8(4) 64.5(4) 73.0(4)
F1a N1 F2b . 4_5555 61.0(6) 59.9(5) 62.2(6)
F1a N1 F2b . 7_5555 74.4(6) 68.4(5) 80.5(6)
F1a N1 F3b . 4_5555 82.9(6) 79.3(6) 86.6(6)
F1a N1 F3b . 7_5555 67.8(6) 66.1(6) 69.0(6)
F1a N1 F4b . . 10.9(6) 7.3(7) 15.7(6)
F1a N1 F4b . 6_5555 27.6(4) 23.9(5) 32.1(4)
F1a N1 F3a 6_5555 4_5555 67.8(4) 64.5(4) 73.0(4)
F1a N1 F3a 6_5555 7_5555 80.3(4) 77.6(4) 83.2(4)
F1a N1 F2b 6_5555 4_5555 73.7(6) 68.4(5) 80.5(6)
F1a N1 F2b 6_5555 7_5555 61.0(6) 59.9(5) 62.2(6)
F1a N1 F3b 6_5555 4_5555 67.5(6) 66.1(6) 69.0(6)
F1a N1 F3b 6_5555 7_5555 82.5(6) 79.3(6) 86.6(6)
F1a N1 F4b 6_5555 . 28.0(4) 23.9(5) 32.1(4)
F1a N1 F4b 6_5555 6_5555 11.4(6) 7.3(7) 15.7(6)
F3a N1 F3a 4_5555 7_5555 36.6(4) 36.5(4) 36.7(4)
F3a N1 F2b 4_5555 4_5555 39.4(4) 38.3(4) 40.8(4)
F3a N1 F2b 4_5555 7_5555 7.2(5) 3.4(5) 11.9(6)
F3a N1 F3b 4_5555 4_5555 6.3(4) 4.6(4) 8.1(4)
F3a N1 F3b 4_5555 7_5555 42.8(4) 40.9(4) 44.4(4)
F3a N1 F4b 4_5555 . 82.9(8) 81.4(8) 85.2(8)
F3a N1 F4b 4_5555 6_5555 77.1(8) 74.9(8) 80.0(8)
F3a N1 F2b 7_5555 4_5555 7.9(5) 3.4(5) 11.9(6)
F3a N1 F2b 7_5555 7_5555 39.5(4) 38.3(4) 40.8(4)
F3a N1 F3b 7_5555 4_5555 42.8(4) 40.9(4) 44.4(4)
F3a N1 F3b 7_5555 7_5555 6.4(4) 4.6(4) 8.1(4)
F3a N1 F4b 7_5555 . 77.4(8) 74.9(8) 80.0(8)
F3a N1 F4b 7_5555 6_5555 83.3(8) 81.4(8) 85.2(8)
F2b N1 F2b 4_5555 7_5555 41.0(3) 40.7(3) 41.3(3)
F2b N1 F3b 4_5555 4_5555 45.6(4) 45.2(4) 46.2(4)
F2b N1 F3b 4_5555 7_5555 8.7(7) 6.1(7) 11.0(7)
F2b N1 F4b 4_5555 . 69.6(9) 67.4(9) 72.3(9)
F2b N1 F4b 4_5555 6_5555 76.1(9) 72.8(9) 79.9(9)
F2b N1 F3b 7_5555 4_5555 8.4(7) 6.1(7) 11.0(7)
F2b N1 F3b 7_5555 7_5555 45.6(4) 45.2(4) 46.2(4)
F2b N1 F4b 7_5555 . 76.5(9) 72.8(9) 79.9(9)
F2b N1 F4b 7_5555 6_5555 70.0(9) 67.4(9) 72.3(9)
F3b N1 F3b 4_5555 7_5555 48.8(4) 48.8(4) 48.9(4)
F3b N1 F4b 4_5555 . 84.7(9) 83.5(9) 85.7(9)
F3b N1 F4b 4_5555 6_5555 77.2(9) 75.4(9) 78.9(9)
F3b N1 F4b 7_5555 . 77.0(9) 75.4(9) 78.9(9)
F3b N1 F4b 7_5555 6_5555 84.6(9) 83.5(9) 85.7(9)
F4b N1 F4b . 6_5555 18.1(4) 18.1(4) 18.1(4)
O1 C1 C2 . . 110.46(7) 110.15(7) 110.98(7)
O1 C1 H1b . . 109.46 109.39 109.55
O1 C1 H1a . . 109.47 109.39 109.57
C2 C1 H1b . . 109.48 109.39 109.54
C2 C1 H1a . . 109.46 109.32 109.62
H1b C1 H1a . . 108.47 107.97 108.91
N1 C2 C1 . . 109.13(6) 108.90(6) 109.32(6)
N1 C2 H2b . . 109.46 109.4 109.54
N1 C2 H2a . . 109.48 109.38 109.56
C1 C2 H2b . . 109.48 109.38 109.55
C1 C2 H2a . . 109.46 109.31 109.63
H2b C2 H2a . . 109.82 109.57 109.97
B1a B1a F1a 6_5555 . 121(3) 104(3) 141(3)
B1a B1a F1a 6_5555 6_5555 48(3) 34(3) 67(3)
B1a B1a F2a 6_5555 . 75(3) 67(3) 85(3)
B1a B1a F2a 6_5555 6_5555 93(3) 84(3) 103(3)
B1a B1a F3a 6_5555 . 124(3) 98(3) 145(3)
B1a B1a F3a 6_5555 6_5555 53(3) 30(3) 72(3)
B1a B1a F4a 6_5555 . 39(3) 31(3) 48(3)
B1a B1a F4a 6_5555 6_5555 136(3) 123(3) 144(3)
B1a B1a B1b 6_5555 . 93(4) 69(3) 115(4)
B1a B1a B1b 6_5555 6_5555 49(3) 27(2) 67(3)
B1a B1a F1b 6_5555 . 84(3) 73(3) 97(3)
B1a B1a F1b 6_5555 6_5555 83(3) 73(3) 97(3)
B1a B1a F2b 6_5555 . 41(3) 19(3) 58(3)
B1a B1a F2b 6_5555 6_5555 137(3) 112(3) 157(3)
B1a B1a F3b 6_5555 . 134(3) 111(3) 153(3)
B1a B1a F4b 6_5555 . 103(3) 97(3) 110(3)
B1a B1a F4b 6_5555 6_5555 64(3) 59(3) 72(3)
F1a B1a F1a . 6_5555 74.5(8) 72.5(8) 76.5(9)
F1a B1a F2a . . 110.5(10) 110.4(10) 110.5(10)
F1a B1a F2a . 6_5555 100.0(10) 91.9(10) 107.6(10)
F1a B1a F3a . . 108.8(9) 108.8(10) 108.9(9)
F1a B1a F3a . 6_5555 155.0(11) 149.4(10) 161.3(10)
F1a B1a F4a . . 109.0(10) 109.0(10) 109.1(10)
F1a B1a F4a . 6_5555 55.1(10) 49.2(10) 62.5(10)
F1a B1a B1b . . 140(2) 130(2) 149(3)
F1a B1a B1b . 6_5555 163(2) 157.1(18) 169(2)
F1a B1a F1b . . 109.1(14) 105.8(14) 112.6(14)
F1a B1a F1b . 6_5555 109.6(14) 104.5(14) 114.6(14)
F1a B1a F2b . . 137.8(14) 129.9(14) 148.1(13)
F1a B1a F2b . 6_5555 90.3(12) 83.1(13) 96.3(12)
F1a B1a F3b . . 100.1(10) 95.9(10) 103.6(10)
F1a B1a F4b . . 22.4(13) 14.5(14) 33.4(13)
F1a B1a F4b . 6_5555 59.7(11) 51.6(11) 69.5(11)
F1a B1a F2a 6_5555 . 91.1(9) 85.1(9) 97.9(9)
F1a B1a F2a 6_5555 6_5555 104.1(10) 99.4(9) 109.8(10)
F1a B1a F3a 6_5555 . 154.9(11) 147.4(11) 161.3(11)
F1a B1a F3a 6_5555 6_5555 95.2(8) 94.4(8) 95.8(8)
F1a B1a F4a 6_5555 . 49.9(9) 43.9(8) 54.7(9)
F1a B1a F4a 6_5555 6_5555 110.6(11) 108.2(11) 113.3(11)
F1a B1a B1b 6_5555 . 136(2) 128(2) 146(2)
F1a B1a B1b 6_5555 6_5555 94.4(16) 90.3(14) 100.3(17)
F1a B1a F1b 6_5555 . 101.0(13) 93.7(13) 110.3(13)
F1a B1a F1b 6_5555 6_5555 100.7(13) 94.7(13) 108.5(13)
F1a B1a F2b 6_5555 . 77.6(11) 72.6(11) 83.0(11)
F1a B1a F2b 6_5555 6_5555 143.9(15) 132.9(15) 153.0(14)
F1a B1a F3b 6_5555 . 158.6(13) 152.4(13) 163.6(13)
F1a B1a F4b 6_5555 . 58.2(10) 51.0(11) 64.6(9)
F1a B1a F4b 6_5555 6_5555 21.0(12) 13.3(13) 27.7(12)
F2a B1a F2a . 6_5555 20.1(8) 19.0(8) 21.8(8)
F2a B1a F3a . . 110.0(10) 109.9(10) 110.0(10)
F2a B1a F3a . 6_5555 91.9(9) 85.6(9) 97.6(9)
F2a B1a F4a . . 110.4(9) 110.4(9) 110.5(9)
F2a B1a F4a . 6_5555 145.2(11) 143.7(11) 146.9(11)
F2a B1a B1b . . 95(3) 93.5(19) 96(3)
F2a B1a B1b . 6_5555 82.1(17) 76.6(18) 89.4(17)
F2a B1a F1b . . 10.4(10) 5.0(9) 16.9(10)
F2a B1a F1b . 6_5555 10.3(10) 5.0(10) 15.8(10)
F2a B1a F2b . . 100.2(11) 94.5(11) 104.7(11)
F2a B1a F2b . 6_5555 123.9(14) 114.9(14) 134.3(14)
F2a B1a F3b . . 109.6(12) 105.0(12) 115.0(12)
F2a B1a F4b . . 123(2) 119(2) 128(2)
F2a B1a F4b . 6_5555 110.8(18) 102.1(17) 118.5(18)
F2a B1a F3a 6_5555 . 99.7(10) 91.6(9) 107.7(10)
F2a B1a F3a 6_5555 6_5555 104.5(10) 101.8(10) 106.4(10)
F2a B1a F4a 6_5555 . 129.5(10) 129.3(10) 129.7(10)
F2a B1a F4a 6_5555 6_5555 126.2(10) 124.6(10) 127.7(10)
F2a B1a B1b 6_5555 . 94(2) 88(2) 100(2)
F2a B1a B1b 6_5555 6_5555 95.8(18) 91.7(17) 101.5(19)
F2a B1a F1b 6_5555 . 11.5(10) 4.9(10) 15.7(9)
F2a B1a F1b 6_5555 6_5555 11.8(9) 5.3(9) 16.5(9)
F2a B1a F2b 6_5555 . 115.8(12) 106.1(12) 124.0(12)
F2a B1a F2b 6_5555 6_5555 110.5(13) 106.1(13) 116.1(13)
F2a B1a F3b 6_5555 . 97.1(12) 94.5(12) 100.0(12)
F2a B1a F4b 6_5555 . 118(2) 108.8(19) 129(2)
F2a B1a F4b 6_5555 6_5555 119.6(19) 117(2) 121.9(18)
F3a B1a F3a . 6_5555 71.6(9) 68.9(9) 73.7(9)
F3a B1a F4a . . 108.1(10) 108.0(10) 108.1(11)
F3a B1a F4a . 6_5555 58.2(10) 51.5(10) 63.6(10)
F3a B1a B1b . . 32(2) 21.7(19) 43(2)
F3a B1a B1b . 6_5555 75.5(17) 68.6(17) 80.7(17)
F3a B1a F1b . . 101.7(14) 95.8(14) 106.5(14)
F3a B1a F1b . 6_5555 101.9(14) 96.2(14) 107.0(14)
F3a B1a F2b . . 85.8(10) 79.2(10) 90.7(11)
F3a B1a F2b . 6_5555 19.8(13) 12.6(11) 29.3(14)
F3a B1a F3b . . 10.7(9) 9.1(9) 13.1(9)
F3a B1a F4b . . 114.9(16) 108.0(15) 123.4(17)
F3a B1a F4b . 6_5555 138.6(19) 131.5(18) 146.1(19)
F3a B1a F4a 6_5555 . 50.4(9) 46.4(9) 55.2(9)
F3a B1a F4a 6_5555 6_5555 111.0(11) 104.0(10) 117.0(11)
F3a B1a B1b 6_5555 . 42(2) 32.7(19) 54(2)
F3a B1a B1b 6_5555 6_5555 9.9(14) 1.9(15) 15.2(14)
F3a B1a F1b 6_5555 . 94.6(13) 91.3(13) 98.1(12)
F3a B1a F1b 6_5555 6_5555 94.0(13) 91.0(12) 97.3(13)
F3a B1a F2b 6_5555 . 19.5(12) 11.4(10) 27.5(13)
F3a B1a F2b 6_5555 6_5555 86.0(11) 85.6(10) 86.6(11)
F3a B1a F3b 6_5555 . 81.8(10) 81.1(10) 82.4(10)
F3a B1a F4b 6_5555 . 133.4(17) 123.2(17) 142.9(17)
F3a B1a F4b 6_5555 6_5555 102.4(14) 94.9(14) 110.0(14)
F4a B1a F4a . 6_5555 103.9(11) 102.4(11) 105.1(11)
F4a B1a B1b . . 89(2) 78(2) 100(2)
F4a B1a B1b . 6_5555 55.0(15) 48.7(13) 61.1(16)
F4a B1a F1b . . 119.4(10) 115.1(10) 125.4(10)
F4a B1a F1b . 6_5555 118.7(10) 114.7(10) 124.6(10)
F4a B1a F2b . . 30.6(12) 22.6(13) 41.2(12)
F4a B1a F2b . 6_5555 110.3(11) 105.1(11) 114.8(11)
F4a B1a F3b . . 116.7(12) 114.8(12) 118.5(12)
F4a B1a F4b . . 87.2(13) 75.7(14) 95.5(13)
F4a B1a F4b . 6_5555 52.8(14) 45.0(15) 58.7(14)
F4a B1a B1b 6_5555 . 88(2) 74.7(19) 100(2)
F4a B1a B1b 6_5555 6_5555 120(2) 106(2) 130(2)
F4a B1a F1b 6_5555 . 135.9(11) 130.7(11) 139.7(11)
F4a B1a F1b 6_5555 6_5555 136.7(11) 131.6(11) 140.2(11)
F4a B1a F2b 6_5555 . 109.8(12) 106.2(11) 113.5(12)
F4a B1a F2b 6_5555 6_5555 38.1(14) 24.7(14) 49.1(14)
F4a B1a F3b 6_5555 . 52.2(12) 43.9(12) 59.1(12)
F4a B1a F4b 6_5555 . 57.6(16) 50.2(16) 66.2(16)
F4a B1a F4b 6_5555 6_5555 90.0(14) 80.4(14) 100.1(15)
B1b B1a B1b . 6_5555 45(2) 38.1(17) 53(2)
B1b B1a F1b . . 90(3) 86(2) 95(3)
B1b B1a F1b . 6_5555 90(3) 86(2) 95(3)
B1b B1a F2b . . 60(2) 46.4(18) 75(3)
B1b B1a F2b . 6_5555 50(2) 35(2) 64(2)
B1b B1a F3b . . 41(2) 28(2) 53(2)
B1b B1a F4b . . 139(3) 129(3) 147(3)
B1b B1a F4b . 6_5555 137(3) 128(2) 143(3)
B1b B1a F1b 6_5555 . 85.1(19) 79(2) 93.9(19)
B1b B1a F1b 6_5555 6_5555 84.6(19) 78(2) 94(2)
B1b B1a F2b 6_5555 . 25.7(17) 10.5(16) 37.6(19)
B1b B1a F2b 6_5555 6_5555 91.1(19) 84.7(19) 97.3(18)
B1b B1a F3b 6_5555 . 85.2(18) 78.6(18) 91.2(17)
B1b B1a F4b 6_5555 . 141(2) 126(2) 154(2)
B1b B1a F4b 6_5555 6_5555 106.1(19) 93.3(16) 118(2)
F1b B1a F1b . 6_5555 1.6(17) 0.6(13) 2.2(18)
F1b B1a F2b . . 105.5(13) 101.3(13) 109.9(13)
F1b B1a F2b . 6_5555 114.4(16) 110.3(16) 119.9(17)
F1b B1a F3b . . 100.4(15) 97.3(14) 102.7(16)
F1b B1a F4b . . 125(2) 121(2) 132(2)
F1b B1a F4b . 6_5555 119(2) 115(2) 124(2)
F1b B1a F2b 6_5555 . 105.0(13) 99.8(13) 109.5(13)
F1b B1a F2b 6_5555 6_5555 114.7(16) 110.9(16) 119.5(17)
F1b B1a F3b 6_5555 . 100.7(15) 99.1(15) 101.7(15)
F1b B1a F4b 6_5555 . 125(2) 121(2) 131(3)
F1b B1a F4b 6_5555 6_5555 119(2) 116(2) 122(2)
F2b B1a F2b . 6_5555 96.5(10) 93.7(10) 99.6(11)
F2b B1a F3b . . 96.0(11) 91.5(11) 99.8(12)
F2b B1a F4b . . 115.8(18) 113.4(17) 118.6(19)
F2b B1a F4b . 6_5555 83.0(16) 80.9(17) 86.0(16)
F2b B1a F3b 6_5555 . 14.9(15) 10.4(15) 21.0(15)
F2b B1a F4b 6_5555 . 95.3(18) 90(2) 99.2(18)
F2b B1a F4b 6_5555 6_5555 124.1(19) 119.8(19) 128(2)
F3b B1a F4b . . 108.6(16) 104.8(15) 112.8(17)
F3b B1a F4b . 6_5555 138.9(18) 134.9(18) 142.9(19)
F4b B1a F4b . 6_5555 40.6(10) 40.2(10) 41.3(10)
N1 F1a B1a . . 126.0(8) 123.2(8) 128.3(8)
N1 F1a B1a . 6_5555 118.7(7) 117.4(7) 120.1(8)
N1 F1a F4a . 6_5555 125.1(11) 120.5(10) 129.2(12)
N1 F1a B1b . . 129.5(7) 127.7(6) 131.3(7)
N1 F1a F4b . . 73(3) 72(2) 76(4)
N1 F1a F4b . 6_5555 71.4(10) 70.4(9) 72.2(11)
B1a F1a B1a . 6_5555 7.7(5) 5.8(5) 9.7(5)
B1a F1a F4a . 6_5555 54.2(9) 52.5(8) 55.4(9)
B1a F1a B1b . . 5.9(4) 4.1(4) 7.9(4)
B1a F1a F4b . . 57(2) 53.3(16) 61(3)
B1a F1a F4b . 6_5555 54.7(11) 52.8(9) 56.2(12)
B1a F1a F4a 6_5555 6_5555 59.5(9) 55.5(8) 62.8(10)
B1a F1a B1b 6_5555 . 13.0(4) 11.0(4) 14.9(4)
B1a F1a F4b 6_5555 . 52(2) 47.7(16) 57(3)
B1a F1a F4b 6_5555 6_5555 47.5(10) 46.7(9) 48.4(11)
F4a F1a B1b 6_5555 . 48.8(8) 45.7(7) 51.2(9)
F4a F1a F4b 6_5555 . 69(4) 55(3) 79(4)
F4a F1a F4b 6_5555 6_5555 85.5(18) 80.2(18) 89.3(17)
B1b F1a F4b . . 58(2) 56.3(16) 61(3)
B1b F1a F4b . 6_5555 58.6(11) 56.6(9) 60.1(12)
F4b F1a F4b . 6_5555 23(4) 15(4) 33(4)
B1a F2a B1a . 6_5555 10.1(5) 9.8(4) 10.6(5)
B1a F2a F2a . 6_5555 76(2) 71(2) 81(2)
B1a F2a B1b . . 10.2(4) 7.5(4) 13.6(4)
B1a F2a B1b . 6_5555 14.9(4) 13.3(4) 16.5(4)
B1a F2a F1b . . 81(9) 78(8) 83(12)
B1a F2a F1b . 6_5555 87(8) 72(5) 107(13)
B1a F2a F2a 6_5555 6_5555 85(2) 80(2) 90(2)
B1a F2a B1b 6_5555 . 14.5(4) 12.7(4) 16.3(4)
B1a F2a B1b 6_5555 6_5555 11.4(4) 7.3(4) 14.7(5)
B1a F2a F1b 6_5555 . 90(9) 87(6) 92(12)
B1a F2a F1b 6_5555 6_5555 94(8) 80(5) 117(13)
F2a F2a B1b 6_5555 . 76(2) 68(2) 82(2)
F2a F2a B1b 6_5555 6_5555 86(2) 79(2) 93(2)
F2a F2a F1b 6_5555 . 28(8) 14(5) 37(10)
F2a F2a F1b 6_5555 6_5555 31(7) 10(5) 53(7)
B1b F2a B1b . 6_5555 10.3(3) 10.1(3) 10.6(3)
B1b F2a F1b . . 76(9) 75(4) 79(11)
B1b F2a F1b . 6_5555 82(8) 67(5) 103(13)
B1b F2a F1b 6_5555 . 85(8) 83(5) 87(15)
B1b F2a F1b 6_5555 6_5555 90(8) 77(5) 109(13)
F1b F2a F1b . 6_5555 14(11) 7(6) 30(20)
N1 F3a B1a 4_4555 . 127.4(8) 123.7(9) 132.9(9)
N1 F3a B1a 4_4555 6_5555 120.7(8) 118.8(8) 123.2(8)
N1 F3a F4a 4_4555 6_5555 128.8(11) 125.0(10) 132.9(11)
N1 F3a B1b 4_4555 . 122.2(9) 119.7(9) 125.7(10)
N1 F3a B1b 4_4555 6_5555 113.8(8) 110.8(8) 118.1(8)
N1 F3a F2b 4_4555 6_5555 127(3) 112.6(19) 144(4)
N1 F3a F3b 4_4555 . 112(5) 104(4) 119(6)
B1a F3a B1a . 6_5555 7.4(5) 5.2(5) 10.0(5)
B1a F3a F4a . 6_5555 53.3(9) 50.6(8) 56.9(10)
B1a F3a B1b . . 6.5(4) 3.8(4) 9.3(4)
B1a F3a B1b . 6_5555 14.9(4) 13.2(4) 16.7(4)
B1a F3a F2b . 6_5555 73(3) 66.0(17) 80(3)
B1a F3a F3b . . 117(5) 108(5) 124(5)
B1a F3a F4a 6_5555 6_5555 58.3(8) 55.2(8) 62.6(10)
B1a F3a B1b 6_5555 . 2.7(4) 0.5(4) 5.1(4)
B1a F3a B1b 6_5555 6_5555 7.8(4) 5.2(4) 9.7(4)
B1a F3a F2b 6_5555 6_5555 77(3) 71.0(17) 86(3)
B1a F3a F3b 6_5555 . 124(5) 116(5) 132(5)
F4a F3a B1b 6_5555 . 59.2(9) 55.3(8) 64.3(10)
F4a F3a B1b 6_5555 6_5555 65.2(9) 63.7(8) 67.3(10)
F4a F3a F2b 6_5555 6_5555 21(2) 15.1(16) 32(4)
F4a F3a F3b 6_5555 . 81(5) 62(4) 100(5)
B1b F3a B1b . 6_5555 8.8(3) 7.5(3) 10.1(3)
B1b F3a F2b . 6_5555 78(3) 72(2) 84(3)
B1b F3a F3b . . 122(5) 118(5) 129(5)
B1b F3a F2b 6_5555 6_5555 85(3) 76.9(17) 93(4)
B1b F3a F3b 6_5555 . 130(5) 124(5) 136(5)
F2b F3a F3b 6_5555 . 64(6) 55(4) 70(5)
B1a F4a B1a . 6_5555 7.3(6) 5.9(6) 8.9(6)
B1a F4a F1a . 6_5555 71.5(10) 68.3(9) 75.1(10)
B1a F4a F3a . 6_5555 70.4(10) 67.3(9) 74.1(10)
B1a F4a B1b . . 10.3(4) 7.6(4) 13.8(4)
B1a F4a B1b . 6_5555 14.0(4) 12.8(4) 15.1(4)
B1a F4a F2b . . 82.5(16) 78.0(13) 86.8(19)
B1a F4a F3b . 6_5555 83.3(12) 78.9(11) 87.0(13)
B1a F4a F4b . . 41.6(8) 39.6(7) 44.2(9)
B1a F4a F4b . 6_5555 57.9(11) 53.9(10) 63.6(12)
B1a F4a F1a 6_5555 6_5555 69.4(10) 64.5(10) 75.5(12)
B1a F4a F3a 6_5555 6_5555 69.1(11) 65.6(10) 72.3(11)
B1a F4a B1b 6_5555 . 13.0(5) 10.9(5) 14.7(5)
B1a F4a B1b 6_5555 6_5555 12.8(5) 8.9(5) 15.9(5)
B1a F4a F2b 6_5555 . 81.2(17) 73.0(13) 88(2)
B1a F4a F3b 6_5555 6_5555 80.8(13) 73.5(12) 86.7(15)
B1a F4a F4b 6_5555 . 45.6(9) 41.4(9) 50.9(9)
B1a F4a F4b 6_5555 6_5555 59.4(12) 52.6(11) 68.5(13)
F1a F4a F3a 6_5555 6_5555 130.9(15) 127.8(15) 134.1(16)
F1a F4a B1b 6_5555 . 81.7(10) 78.2(9) 86.2(10)
F1a F4a B1b 6_5555 6_5555 81.9(10) 78.4(10) 86.2(11)
F1a F4a F2b 6_5555 . 139(2) 133.0(19) 145(2)
F1a F4a F3b 6_5555 6_5555 132.4(19) 129.5(18) 136.1(19)
F1a F4a F4b 6_5555 . 50.3(13) 47.4(13) 53.4(12)
F1a F4a F4b 6_5555 6_5555 27.2(15) 18.4(16) 34.5(15)
F3a F4a B1b 6_5555 . 60.6(9) 58.5(8) 62.5(10)
F3a F4a B1b 6_5555 6_5555 56.8(9) 54.4(8) 59.7(10)
F3a F4a F2b 6_5555 . 13.1(13) 7.6(9) 19(2)
F3a F4a F3b 6_5555 6_5555 15.9(9) 11.1(8) 20.1(10)
F3a F4a F4b 6_5555 . 110.2(11) 105.6(10) 115.5(12)
F3a F4a F4b 6_5555 6_5555 128.3(15) 122.0(14) 135.3(17)
B1b F4a B1b . 6_5555 7.4(3) 5.3(3) 9.0(3)
B1b F4a F2b . . 72.8(14) 66.1(10) 78.7(18)
B1b F4a F3b . 6_5555 74.4(11) 67.3(10) 79.8(12)
B1b F4a F4b . . 49.9(7) 45.4(6) 55.8(8)
B1b F4a F4b . 6_5555 67.7(10) 61.1(9) 77.4(12)
B1b F4a F2b 6_5555 . 69.0(15) 64.4(11) 73.2(19)
B1b F4a F3b 6_5555 6_5555 69.5(12) 65.3(10) 72.7(13)
B1b F4a F4b 6_5555 . 55.4(8) 52.5(7) 58.9(8)
B1b F4a F4b 6_5555 6_5555 71.2(11) 66.8(10) 77.4(13)
F2b F4a F3b . 6_5555 10.1(17) 4.1(12) 17(2)
F2b F4a F4b . . 121.4(15) 115.3(15) 126.7(16)
F2b F4a F4b . 6_5555 139(2) 134.0(18) 143(2)
F3b F4a F4b 6_5555 . 124.3(13) 119.8(12) 128.1(13)
F3b F4a F4b 6_5555 6_5555 138.6(19) 136.2(17) 140(2)
F4b F4a F4b . 6_5555 24.1(13) 19.0(12) 31.2(15)
B1a B1b B1a . 6_5555 42(2) 33(2) 46(2)
B1a B1b F1a . . 34(2) 26(2) 43(2)
B1a B1b F2a . . 75(2) 72.4(18) 77(3)
B1a B1b F2a . 6_5555 75(2) 70(2) 80(2)
B1a B1b F3a . . 142(2) 130(2) 154(2)
B1a B1b F3a . 6_5555 131(2) 118(2) 142(2)
B1a B1b F4a . . 81(2) 69.8(19) 92(2)
B1a B1b F4a . 6_5555 80(2) 69(2) 93(2)
B1a B1b B1b . 6_5555 90(2) 72.1(18) 108(3)
B1a B1b F1b . . 79(3) 77(3) 81(3)
B1a B1b F1b . 6_5555 80(3) 76(3) 83(3)
B1a B1b F2b . . 111(2) 97(2) 125(2)
B1a B1b F2b . 6_5555 120(3) 103(2) 139(3)
B1a B1b F3b . . 132(2) 117(2) 147(2)
B1a B1b F3b . 6_5555 122(2) 107(2) 135(2)
B1a B1b F4b . . 34(3) 28(3) 43(3)
B1a B1b F4b . 6_5555 36(3) 31(2) 43(2)
B1a B1b F1a 6_5555 . 72.4(15) 68.7(16) 74.9(14)
B1a B1b F2a 6_5555 . 68.7(17) 65.0(18) 73.3(17)
B1a B1b F2a 6_5555 6_5555 82.2(18) 75.4(17) 89.3(19)
B1a B1b F3a 6_5555 . 168.9(18) 159.7(18) 177.5(19)
B1a B1b F3a 6_5555 6_5555 90.8(17) 83.1(15) 97.9(18)
B1a B1b F4a 6_5555 . 50.1(17) 38.2(17) 59.7(17)
B1a B1b F4a 6_5555 6_5555 110.9(17) 106.1(18) 116.2(15)
B1a B1b B1b 6_5555 6_5555 48.1(18) 30.9(17) 63.1(19)
B1a B1b F1b 6_5555 . 79(2) 70.5(19) 88(2)
B1a B1b F1b 6_5555 6_5555 79(2) 71.1(19) 87(2)
B1a B1b F2b 6_5555 . 74.8(18) 66.2(16) 82.0(19)
B1a B1b F2b 6_5555 6_5555 149(2) 133(2) 166(2)
B1a B1b F3b 6_5555 . 166.3(19) 158(2) 175.8(18)
B1a B1b F3b 6_5555 6_5555 82.8(17) 74.3(16) 89.8(18)
B1a B1b F4b 6_5555 . 60.2(17) 50.1(18) 69.8(15)
B1a B1b F4b 6_5555 6_5555 31.4(19) 21(2) 41.6(19)
F1a B1b F2a . . 97.9(8) 93.7(8) 101.1(8)
F1a B1b F2a . 6_5555 88.9(8) 82.7(8) 93.9(8)
F1a B1b F3a . . 108.2(9) 105.1(9) 111.4(9)
F1a B1b F3a . 6_5555 150.2(8) 146.4(8) 153.3(8)
F1a B1b F4a . . 97.7(8) 93.7(8) 100.9(8)
F1a B1b F4a . 6_5555 48.8(9) 42.9(9) 55.9(9)
F1a B1b B1b . 6_5555 120.9(13) 102.1(12) 134.3(13)
F1a B1b F1b . . 97.6(13) 93.2(14) 101.2(13)
F1a B1b F1b . 6_5555 98.0(13) 91.7(14) 103.2(13)
F1a B1b F2b . . 129.1(13) 122.9(13) 137.6(13)
F1a B1b F2b . 6_5555 86.7(13) 76.3(13) 96.4(13)
F1a B1b F3b . . 99.0(11) 91.9(11) 105.3(10)
F1a B1b F3b . 6_5555 145.5(10) 142.8(10) 148.5(10)
F1a B1b F4b . . 19.1(11) 13.0(12) 27.2(10)
F1a B1b F4b . 6_5555 51.2(9) 45.8(10) 57.1(8)
F2a B1b F2a . 6_5555 19.5(7) 18.5(7) 21.1(7)
F2a B1b F3a . . 120.7(9) 117.4(9) 125.3(10)
F2a B1b F3a . 6_5555 98.1(8) 89.1(8) 106.7(8)
F2a B1b F4a . . 106.9(8) 103.7(8) 110.0(8)
F2a B1b F4a . 6_5555 138.2(9) 132.4(9) 145.0(9)
F2a B1b B1b . 6_5555 74.6(14) 68.7(13) 80.8(14)
F2a B1b F1b . . 10.0(10) 4.9(9) 16.3(10)
F2a B1b F1b . 6_5555 9.9(10) 5.1(10) 14.9(9)
F2a B1b F2b . . 103.5(10) 99.1(10) 106.8(10)
F2a B1b F2b . 6_5555 132.3(12) 123.3(13) 143.3(11)
F2a B1b F3b . . 117.9(12) 112.9(12) 124.6(12)
F2a B1b F3b . 6_5555 93.2(11) 89.0(11) 97.7(11)
F2a B1b F4b . . 106.6(16) 101.6(16) 110.9(16)
F2a B1b F4b . 6_5555 98.1(15) 90.7(15) 105.3(16)
F2a B1b F3a 6_5555 . 108.8(9) 100.4(9) 118.0(9)
F2a B1b F3a 6_5555 6_5555 112.8(9) 109.5(8) 115.6(9)
F2a B1b F4a 6_5555 . 124.7(8) 118.7(8) 129.8(8)
F2a B1b F4a 6_5555 6_5555 121.7(9) 118.8(9) 125.3(9)
F2a B1b B1b 6_5555 6_5555 94.4(14) 88.7(14) 100.9(14)
F2a B1b F1b 6_5555 . 10.8(10) 5.1(11) 15.3(9)
F2a B1b F1b 6_5555 6_5555 11.1(9) 5.2(9) 16.2(9)
F2a B1b F2b 6_5555 . 120.3(10) 115.3(11) 125.3(10)
F2a B1b F2b 6_5555 6_5555 117.4(11) 110.7(12) 124.3(11)
F2a B1b F3b 6_5555 . 104.1(12) 99.8(12) 109.4(12)
F2a B1b F3b 6_5555 6_5555 109.1(11) 107.5(11) 110.7(11)
F2a B1b F4b 6_5555 . 103.0(16) 96.7(16) 108.6(16)
F2a B1b F4b 6_5555 6_5555 104.8(16) 100.4(16) 108.1(16)
F3a B1b F3a . 6_5555 84.8(9) 83.4(9) 86.2(10)
F3a B1b F4a . . 120.1(10) 117.1(9) 124.0(10)
F3a B1b F4a . 6_5555 63.9(10) 59.4(10) 67.4(10)
F3a B1b B1b . 6_5555 125.4(15) 114.8(14) 139.1(16)
F3a B1b F1b . . 112.1(14) 106.8(13) 116.6(14)
F3a B1b F1b . 6_5555 112.3(13) 106.3(13) 118.0(13)
F3a B1b F2b . . 99.3(11) 97.6(11) 101.0(11)
F3a B1b F2b . 6_5555 22.9(14) 14.4(13) 34.6(16)
F3a B1b F3b . . 11.5(11) 9.4(11) 13.8(12)
F3a B1b F3b . 6_5555 93.4(11) 93.1(11) 93.7(11)
F3a B1b F4b . . 115.0(13) 110.9(13) 120.2(13)
F3a B1b F4b . 6_5555 139.6(14) 133.5(15) 147.2(14)
F3a B1b F4a 6_5555 . 53.9(9) 50.7(9) 57.7(9)
F3a B1b F4a 6_5555 6_5555 122.9(9) 119.7(9) 126.5(10)
F3a B1b B1b 6_5555 6_5555 44.1(13) 33.4(13) 55.1(13)
F3a B1b F1b 6_5555 . 103.2(12) 95.7(12) 110.6(12)
F3a B1b F1b 6_5555 6_5555 102.5(12) 95.3(11) 110.0(12)
F3a B1b F2b 6_5555 . 20.5(13) 12.6(11) 29.3(13)
F3a B1b F2b 6_5555 6_5555 100.8(11) 96.7(11) 104.6(11)
F3a B1b F3b 6_5555 . 95.9(11) 92.0(11) 99.3(11)
F3a B1b F3b 6_5555 6_5555 9.3(10) 7.5(10) 10.8(10)
F3a B1b F4b 6_5555 . 130.0(12) 120.5(12) 139.4(12)
F3a B1b F4b 6_5555 6_5555 101.1(11) 95.2(11) 107.3(12)
F4a B1b F4a . 6_5555 102.2(9) 100.2(9) 104.0(9)
F4a B1b B1b . 6_5555 37.6(12) 24.9(12) 47.2(12)
F4a B1b F1b . . 116.4(9) 112.1(9) 121.0(10)
F4a B1b F1b . 6_5555 115.8(9) 111.6(9) 120.6(10)
F4a B1b F2b . . 31.9(13) 23.1(13) 44.1(13)
F4a B1b F2b . 6_5555 118.1(11) 111.1(12) 123.3(11)
F4a B1b F3b . . 128.2(12) 126.4(12) 130.6(12)
F4a B1b F3b . 6_5555 47.8(11) 42.7(11) 54.9(11)
F4a B1b F4b . . 79.3(10) 66.6(10) 88.5(10)
F4a B1b F4b . 6_5555 48.8(12) 40.1(12) 55.4(12)
F4a B1b B1b 6_5555 6_5555 137.3(14) 123.8(14) 149.8(15)
F4a B1b F1b 6_5555 . 131.8(10) 127.2(10) 137.0(10)
F4a B1b F1b 6_5555 6_5555 132.5(10) 127.9(10) 137.0(11)
F4a B1b F2b 6_5555 . 117.6(11) 112.3(11) 122.3(11)
F4a B1b F2b 6_5555 6_5555 39.2(15) 26.6(15) 52.2(15)
F4a B1b F3b 6_5555 . 56.8(12) 50.1(13) 63.7(12)
F4a B1b F3b 6_5555 6_5555 128.2(12) 125.4(12) 130.5(11)
F4a B1b F4b 6_5555 . 52.2(13) 46.2(14) 58.2(13)
F4a B1b F4b 6_5555 6_5555 81.3(11) 74.2(11) 87.6(10)
B1b B1b F1b 6_5555 . 84.4(14) 73.6(14) 96.7(15)
B1b B1b F1b 6_5555 6_5555 83.5(14) 72.9(14) 95.6(15)
B1b B1b F2b 6_5555 . 35.8(14) 31.4(14) 42.5(15)
B1b B1b F2b 6_5555 6_5555 136.4(17) 129.1(16) 142.2(17)
B1b B1b F3b 6_5555 . 136.5(16) 122.1(15) 149.5(17)
B1b B1b F3b 6_5555 6_5555 35.4(15) 25.8(15) 49.7(14)
B1b B1b F4b 6_5555 . 104.1(13) 78.4(12) 126.4(14)
B1b B1b F4b 6_5555 6_5555 69.6(12) 45.8(12) 90.7(13)
F1b B1b F1b . 6_5555 1.6(16) 0.5(9) 2.3(19)
F1b B1b F2b . . 110.4(11) 110.3(12) 110.4(12)
F1b B1b F2b . 6_5555 123.3(14) 118.7(15) 127.6(12)
F1b B1b F3b . . 108.6(15) 108.4(14) 108.8(15)
F1b B1b F3b . 6_5555 98.8(13) 95.3(12) 102.7(13)
F1b B1b F4b . . 109(2) 109(2) 109(2)
F1b B1b F4b . 6_5555 105.4(19) 103.1(19) 108(2)
F1b B1b F2b 6_5555 . 109.7(11) 109.0(11) 110.4(12)
F1b B1b F2b 6_5555 6_5555 123.7(14) 118.3(15) 128.7(12)
F1b B1b F3b 6_5555 . 109.0(15) 107.6(15) 110.7(15)
F1b B1b F3b 6_5555 6_5555 98.2(13) 94.5(12) 102.6(13)
F1b B1b F4b 6_5555 . 110(2) 107(2) 111(2)
F1b B1b F4b 6_5555 6_5555 105.3(19) 102.7(19) 108(2)
F2b B1b F2b . 6_5555 109.9(10) 109.3(10) 111.0(10)
F2b B1b F3b . . 110.1(12) 109.9(12) 110.3(12)
F2b B1b F3b . 6_5555 16.6(15) 11.3(15) 21.3(15)
F2b B1b F4b . . 110.4(15) 110.4(15) 110.5(15)
F2b B1b F4b . 6_5555 80.6(15) 78.2(16) 83.1(14)
F2b B1b F3b 6_5555 . 18.3(17) 12.1(17) 25.5(17)
F2b B1b F3b 6_5555 6_5555 109.2(12) 106.5(12) 112.4(12)
F2b B1b F4b 6_5555 . 91.6(17) 84.5(18) 97.5(16)
F2b B1b F4b 6_5555 6_5555 119.0(17) 111.5(17) 125.1(17)
F3b B1b F3b . 6_5555 104.4(12) 102.5(12) 106.5(12)
F3b B1b F4b . . 108.0(14) 107.9(14) 108.1(14)
F3b B1b F4b . 6_5555 137.2(14) 136.2(14) 138.4(14)
F3b B1b F4b 6_5555 . 126.6(13) 121.4(13) 131.2(12)
F3b B1b F4b 6_5555 6_5555 95.1(12) 92.7(12) 97.4(13)
F4b B1b F4b . 6_5555 34.7(8) 32.9(8) 36.0(8)
B1a F1b B1a . 6_5555 10.2(5) 9.9(5) 10.7(5)
B1a F1b F2a . . 89(9) 83(5) 95(12)
B1a F1b F2a . 6_5555 77(7) 58(13) 85(5)
B1a F1b B1b . . 10.5(5) 7.6(5) 14.1(5)
B1a F1b B1b . 6_5555 14.9(5) 13.5(5) 16.5(5)
B1a F1b F1b . 6_5555 100(40) 20(30) 160(40)
B1a F1b F2a 6_5555 . 80(9) 76(5) 83(16)
B1a F1b F2a 6_5555 6_5555 85(8) 68(13) 93(6)
B1a F1b B1b 6_5555 . 14.7(5) 13.3(5) 16.8(5)
B1a F1b B1b 6_5555 6_5555 11.1(5) 7.3(4) 14.7(6)
B1a F1b F1b 6_5555 6_5555 90(40) 20(40) 150(30)
F2a F1b F2a . 6_5555 125(14) 103(12) 144(15)
F2a F1b B1b . . 94(9) 89(5) 97(12)
F2a F1b B1b . 6_5555 85(9) 79(4) 89(11)
F2a F1b F1b . 6_5555 80(30) 58(19) 120(20)
F2a F1b B1b 6_5555 . 81(8) 66(13) 88(5)
F2a F1b B1b 6_5555 6_5555 90(8) 72(13) 98(5)
F2a F1b F1b 6_5555 6_5555 90(30) 50(20) 110(20)
B1b F1b B1b . 6_5555 10.5(4) 10.3(3) 10.8(4)
B1b F1b F1b . 6_5555 100(40) 20(30) 170(30)
B1b F1b F1b 6_5555 6_5555 90(40) 10(30) 160(30)
N1 F2b B1a 4_4555 . 106.7(8) 104.7(9) 109.4(8)
N1 F2b B1a 4_4555 6_5555 112.9(9) 110.9(7) 115.2(10)
N1 F2b F3a 4_4555 6_5555 46(3) 33(4) 55.6(17)
N1 F2b F4a 4_4555 . 139(2) 129.2(15) 150(3)
N1 F2b B1b 4_4555 . 98.3(8) 98.0(9) 98.6(8)
N1 F2b B1b 4_4555 6_5555 103.7(10) 100.4(11) 106.2(8)
N1 F2b F3b 4_4555 6_5555 66(4) 63(3) 68(4)
B1a F2b B1a . 6_5555 6.7(5) 3.6(5) 9.4(5)
B1a F2b F3a . 6_5555 83(2) 76.0(16) 92(3)
B1a F2b F4a . . 67.0(14) 59.7(11) 73.5(17)
B1a F2b B1b . . 9.0(4) 7.0(4) 11.7(4)
B1a F2b B1b . 6_5555 7.4(5) 3.2(5) 10.0(5)
B1a F2b F3b . 6_5555 113(4) 106(3) 121(5)
B1a F2b F3a 6_5555 6_5555 86(2) 79.7(18) 94(3)
B1a F2b F4a 6_5555 . 62.9(15) 57.6(12) 67.4(16)
B1a F2b B1b 6_5555 . 14.9(4) 13.3(4) 16.8(4)
B1a F2b B1b 6_5555 6_5555 9.9(5) 5.6(4) 14.0(5)
B1a F2b F3b 6_5555 6_5555 115(4) 107(3) 122(5)
F3a F2b F4a 6_5555 . 146(3) 136(4) 154(3)
F3a F2b B1b 6_5555 . 74(2) 70.0(16) 81(3)
F3a F2b B1b 6_5555 6_5555 77(2) 66.6(17) 87(3)
F3a F2b F3b 6_5555 6_5555 43(4) 32(2) 58(6)
F4a F2b B1b . . 75.2(15) 69.4(12) 81.2(17)
F4a F2b B1b . 6_5555 73.6(16) 62.9(13) 82.2(19)
F4a F2b F3b . 6_5555 156(4) 146(4) 164(5)
B1b F2b B1b . 6_5555 7.3(3) 6.4(3) 8.5(3)
B1b F2b F3b . 6_5555 107(3) 102(3) 114(4)
B1b F2b F3b 6_5555 6_5555 107(4) 96(3) 118(5)
N1 F3b B1a 4_4555 . 111.7(8) 109.3(8) 114.4(8)
N1 F3b F3a 4_4555 . 62(5) 56(6) 68(4)
N1 F3b F4a 4_4555 6_5555 120.2(15) 117.4(14) 122.7(15)
N1 F3b B1b 4_4555 . 105.6(8) 105.3(8) 105.8(8)
N1 F3b B1b 4_4555 6_5555 99.8(7) 98.6(8) 101.1(7)
N1 F3b F2b 4_4555 6_5555 106(4) 104(4) 107(5)
B1a F3b F3a . . 52(5) 45(4) 59(5)
B1a F3b F4a . 6_5555 48.4(10) 47.4(9) 49.8(10)
B1a F3b B1b . . 6.8(4) 4.1(4) 9.9(4)
B1a F3b B1b . 6_5555 13.0(4) 11.5(4) 14.5(4)
B1a F3b F2b . 6_5555 50(3) 47(4) 52(2)
F3a F3b F4a . 6_5555 84(5) 65(5) 103(5)
F3a F3b B1b . . 46(5) 38(4) 51(5)
F3a F3b B1b . 6_5555 41(5) 34(4) 45(4)
F3a F3b F2b . 6_5555 73(5) 56(5) 93(4)
F4a F3b B1b 6_5555 . 54.5(11) 50.9(10) 58.3(11)
F4a F3b B1b 6_5555 6_5555 58.1(10) 55.6(10) 60.2(10)
F4a F3b F2b 6_5555 6_5555 15(3) 11(3) 18(2)
B1b F3b B1b . 6_5555 6.3(3) 4.7(3) 8.3(2)
B1b F3b F2b . 6_5555 54(3) 50(4) 58(2)
B1b F3b F2b 6_5555 6_5555 56(3) 55(3) 57.1(19)
N1 F4b B1a . . 153.2(12) 143.3(9) 163.4(18)
N1 F4b B1a . 6_5555 145.6(11) 134.7(10) 156.8(13)
N1 F4b F1a . . 96(3) 92(2) 99(3)
N1 F4b F1a . 6_5555 80.8(10) 76.9(9) 84.5(13)
N1 F4b F4a . . 107.7(8) 102.2(8) 114.5(9)
N1 F4b F4a . 6_5555 138.2(18) 134.8(14) 140(2)
N1 F4b B1b . . 157.9(9) 147.8(8) 168.7(10)
N1 F4b B1b . 6_5555 148.5(8) 139.8(8) 158.2(9)
N1 F4b F4b . 6_5555 80.9(19) 76.7(18) 85.2(19)
B1a F4b B1a . 6_5555 10.9(5) 10.0(5) 11.5(6)
B1a F4b F1a . . 101(3) 93(2) 105(4)
B1a F4b F1a . 6_5555 74.3(11) 68.8(9) 80.6(13)
B1a F4b F4a . . 51.2(10) 44.9(9) 60.1(11)
B1a F4b F4a . 6_5555 61.8(14) 61.1(14) 62.5(15)
B1a F4b B1b . . 6.8(6) 4.7(5) 9.1(6)
B1a F4b B1b . 6_5555 8.9(5) 5.3(5) 13.0(5)
B1a F4b F4b . 6_5555 73.7(18) 67.1(17) 82.2(18)
B1a F4b F1a 6_5555 . 108(3) 105(2) 111(3)
B1a F4b F1a 6_5555 6_5555 64.9(10) 57.7(8) 72.4(12)
B1a F4b F4a 6_5555 . 43.2(9) 38.4(9) 48.7(10)
B1a F4b F4a 6_5555 6_5555 69.8(15) 67.2(14) 72.1(16)
B1a F4b B1b 6_5555 . 14.2(5) 11.9(5) 16.8(5)
B1a F4b B1b 6_5555 6_5555 7.0(5) 4.9(5) 9.0(5)
B1a F4b F4b 6_5555 6_5555 64.9(17) 57.5(16) 72.3(17)
F1a F4b F1a . 6_5555 131(5) 120(5) 137(5)
F1a F4b F4a . . 149(3) 142(4) 153(2)
F1a F4b F4a . 6_5555 85(3) 68(2) 105(3)
F1a F4b B1b . . 102(3) 96.5(19) 106(4)
F1a F4b B1b . 6_5555 109(3) 106(2) 112(3)
F1a F4b F4b . 6_5555 144(7) 132(6) 154(7)
F1a F4b F4a 6_5555 . 44.8(9) 37.8(8) 52.4(11)
F1a F4b F4a 6_5555 6_5555 130(2) 119(2) 138(2)
F1a F4b B1b 6_5555 . 78.8(10) 72.5(9) 84.6(12)
F1a F4b B1b 6_5555 6_5555 69.7(9) 64.9(8) 74.3(11)
F1a F4b F4b 6_5555 6_5555 14(3) 9(3) 18(3)
F4a F4b F4a . 6_5555 86.0(18) 80.0(17) 91.7(19)
F4a F4b B1b . . 50.7(9) 45.7(8) 57.6(10)
F4a F4b B1b . 6_5555 42.6(8) 39.2(7) 47.7(9)
F4a F4b F4b . 6_5555 34(2) 29(2) 40(3)
F4a F4b B1b 6_5555 . 56.0(12) 53.8(12) 58.5(13)
F4a F4b B1b 6_5555 6_5555 63.7(13) 60.8(13) 66.3(13)
F4a F4b F4b 6_5555 6_5555 121(4) 110(4) 132(3)
B1b F4b B1b . 6_5555 9.4(3) 7.8(3) 10.9(3)
B1b F4b F4b . 6_5555 77.0(18) 70.2(18) 84.6(19)
B1b F4b F4b 6_5555 6_5555 67.6(18) 62.5(17) 73.8(18)

loop_
_geom_bond_atom_site_label_1
_geom_bond_atom_site_label_2
_geom_bond_site_ssg_symmetry_2
_geom_bond_distance_av
_geom_bond_distance_min
_geom_bond_distance_max
O1 C1 . 1.4317(12) 1.4268(12) 1.4363(12)
O1 C1 6_5555 1.4310(12) 1.4268(12) 1.4363(12)
N1 C2 . 1.4910(11) 1.4878(11) 1.4950(11)
N1 C2 6_5555 1.4904(11) 1.4878(11) 1.4950(11)
N1 H1c . 0.9(9) 0.9(9) 0.9(9)
N1 H1d . 0.9(8) 0.9(8) 0.9(8)
N1 F1a . 2.799(13) 2.793(13) 2.808(13)
N1 F1a 6_5555 2.801(13) 2.793(13) 2.808(13)
N1 F3a 4_5555 2.708(14) 2.687(14) 2.728(14)
N1 F3a 7_5555 2.705(14) 2.687(14) 2.728(14)
N1 F2b 4_5555 3.000(19) 2.97(2) 3.03(2)
N1 F2b 7_5555 2.997(19) 2.97(2) 3.03(2)
N1 F3b 4_5555 2.84(2) 2.81(2) 2.86(2)
N1 F3b 7_5555 2.84(2) 2.81(2) 2.86(2)
N1 F4b . 2.694(19) 2.67(2) 2.73(2)
N1 F4b 6_5555 2.693(19) 2.67(2) 2.73(2)
C1 C2 . 1.5104(12) 1.5045(12) 1.5160(12)
C1 H1b . 1.0(9) 1.0(9) 1.0(9)
C1 H1a . 1.0(9) 1.0(9) 1.0(9)
C2 H2b . 1.0(9) 1.0(9) 1.0(9)
C2 H2a . 1.0(9) 1.0(9) 1.0(9)
B1a B1a 6_5555 0.244(11) 0.236(11) 0.254(11)
B1a F1a . 1.382(16) 1.381(16) 1.384(16)
B1a F1a 6_5555 1.531(15) 1.462(16) 1.585(16)
B1a F2a . 1.376(16) 1.374(16) 1.378(16)
B1a F2a 6_5555 1.342(16) 1.297(17) 1.376(17)
B1a F3a . 1.384(16) 1.382(17) 1.386(17)
B1a F3a 6_5555 1.514(16) 1.441(17) 1.597(17)
B1a F4a . 1.377(14) 1.377(15) 1.377(15)
B1a F4a 6_5555 1.193(15) 1.172(15) 1.223(15)
B1a B1b . 0.253(10) 0.184(10) 0.339(10)
B1a B1b 6_5555 0.357(10) 0.318(10) 0.400(10)
B1a F1b . 1.36(3) 1.35(3) 1.37(3)
B1a F1b 6_5555 1.37(3) 1.31(3) 1.42(3)
B1a F2b . 1.487(16) 1.422(17) 1.567(17)
B1a F2b 6_5555 1.323(17) 1.267(18) 1.369(18)
B1a F3b . 1.56(2) 1.51(2) 1.62(2)
B1a F4b . 1.18(2) 1.11(2) 1.24(2)
B1a F4b 6_5555 1.24(2) 1.20(2) 1.30(2)
F1a F4a 6_5555 1.20(2) 1.08(2) 1.36(2)
F1a B1b . 1.583(14) 1.524(14) 1.656(14)
F1a F4b . 0.53(3) 0.36(3) 0.76(3)
F1a F4b 6_5555 1.31(2) 1.14(2) 1.53(2)
F2a F2a 6_5555 0.477(18) 0.454(19) 0.515(19)
F2a B1b . 1.419(14) 1.405(14) 1.438(14)
F2a B1b 6_5555 1.374(14) 1.337(14) 1.419(14)
F2a F1b . 0.25(2) 0.12(3) 0.40(3)
F2a F1b 6_5555 0.25(3) 0.13(3) 0.37(3)
F3a F4a 6_5555 1.26(2) 1.14(2) 1.36(2)
F3a B1b . 1.179(14) 1.104(15) 1.234(15)
F3a B1b 6_5555 1.342(15) 1.301(15) 1.376(15)
F3a F2b 6_5555 0.47(3) 0.30(3) 0.69(3)
F3a F3b . 0.328(19) 0.26(2) 0.41(2)
F4a B1b . 1.397(13) 1.346(13) 1.450(13)
F4a B1b 6_5555 1.207(13) 1.153(14) 1.254(14)
F4a F2b . 0.76(3) 0.56(3) 1.05(3)
F4a F3b 6_5555 1.22(3) 1.12(3) 1.37(3)
F4a F4b . 1.77(2) 1.54(2) 1.94(2)
F4a F4b 6_5555 1.17(3) 1.03(3) 1.28(3)
B1b B1b 6_5555 0.256(7) 0.251(7) 0.262(7)
B1b F1b . 1.38(3) 1.38(3) 1.39(3)
B1b F1b 6_5555 1.39(3) 1.34(3) 1.44(3)
B1b F2b . 1.379(13) 1.374(14) 1.384(14)
B1b F2b 6_5555 1.183(14) 1.167(15) 1.203(15)
B1b F3b . 1.38(2) 1.38(2) 1.39(2)
B1b F3b 6_5555 1.583(18) 1.542(19) 1.618(19)
B1b F4b . 1.38(2) 1.38(2) 1.39(2)
B1b F4b 6_5555 1.448(19) 1.359(19) 1.557(19)
F1b F1b 6_5555 0.06(4) 0.04(5) 0.07(5)
F2b F3b 6_5555 0.47(4) 0.33(4) 0.60(4)
F4b F4b 6_5555 0.848(19) 0.85(2) 0.85(2)

loop_
_jana_atom_site_occ_fourier_absolute_site_label
_jana_atom_site_occ_fourier_absolute
B1a 0.1834
F1a 0.1834
F2a 0.1834
F3a 0.1834
F4a 0.1834
B1b 0.3166
F1b 0.3166
F2b 0.3166
F3b 0.3166
F4b 0.3166
